data_4346537
loop_
_publ_author_name
'Villarreal, Wilmer'
'Colina-Vegas, Legna'
'Rodrigues de Oliveira, Clayton'
'Tenorio, Juan C.'
'Ellena, Javier'
'Gozzo, F\'abio C'
'Cominetti, Marcia Regina'
'Ferreira, Antonio G.'
'Ferreira, Marco Antonio Barbosa'
'Navarro, Maribel'
'Batista, Alzir A.'

_publ_section_title
;
 Chiral Platinum(II) Complexes Featuring Phosphine and Chloroquine Ligands
 as Cytotoxic and Monofunctional DNA-Binding Agents.
;
_journal_issue 24
_journal_name_full 'Inorganic chemistry'
_journal_page_first 11709
_journal_page_last 11720
_journal_paper_doi 10.1021/acs.inorgchem.5b01647
_journal_volume 54
_journal_year 2015
_chemical_formula_sum 'C37 H35 Cl F6 N P3 Pt'
_chemical_formula_weight 931.11
_space_group_IT_number 14
_space_group_name_Hall '-P 2ybc'
_space_group_name_H-M_alt 'P 1 21/c 1'
_symmetry_cell_setting monoclinic
_symmetry_Int_Tables_number 14
_symmetry_space_group_name_Hall '-P 2ybc'
_symmetry_space_group_name_H-M 'P 1 21/c 1'
_atom_sites_solution_hydrogens geom
_audit_conform_dict_location ftp://ftp.iucr.org/pub/cif_core.dic
_audit_conform_dict_name cif_core.dic
_audit_conform_dict_version 2.4.3
_audit_creation_date 2014-11-20T18:48:18-00:00
_audit_creation_method 'WinGX routine CIF_UPDATE'
_cell_angle_alpha 90
_cell_angle_beta 110.8500(10)
_cell_angle_gamma 90
_cell_formula_units_Z 4
_cell_length_a 16.9550(2)
_cell_length_b 13.7020(2)
_cell_length_c 16.9720(3)
_cell_measurement_reflns_used 15797
_cell_measurement_temperature 293(2)
_cell_measurement_theta_max 0
_cell_measurement_theta_min 0
_cell_measurement_wavelength 0.71073
_cell_volume 3684.69(10)
_computing_cell_refinement 'HKL Scalepack (Otwinowski & Minor 1997)'
_computing_data_collection 'Collect (Bruker AXS BV, 1997-2004)'
_computing_data_reduction 'HKL Denzo and Scalepack (Otwinowski & Minor 1997)'
_computing_molecular_graphics 'ORTEP-3 for Windows (Farrugia, 2012)'
_computing_publication_material 'WinGX publication routines (Farrugia, 2012)'
_computing_structure_refinement 'SHELXL-2012 (Sheldrick, 2012)'
_computing_structure_solution 'SIR-92 (Altomare et al., 1994)'
_diffrn_ambient_temperature 293(2)
_diffrn_detector 'CCD plate'
_diffrn_detector_area_resol_mean 9
_diffrn_measured_fraction_theta_full 0.997
_diffrn_measured_fraction_theta_max 0.998
_diffrn_measurement_device '95mm CCD camera on \k-goniostat'
_diffrn_measurement_device_type KappaCCD
_diffrn_measurement_method 'CCD rotation images, thick slices'
_diffrn_orient_matrix_UB_11 0.000561
_diffrn_orient_matrix_UB_12 -0.035904
_diffrn_orient_matrix_UB_13 -0.051095
_diffrn_orient_matrix_UB_21 0.063109
_diffrn_orient_matrix_UB_22 0
_diffrn_orient_matrix_UB_23 0.023041
_diffrn_orient_matrix_UB_31 -0.000317
_diffrn_orient_matrix_UB_32 -0.06354
_diffrn_orient_matrix_UB_33 0.028872
_diffrn_radiation_monochromator 'horizonally mounted graphite crystal'
_diffrn_radiation_probe x-ray
_diffrn_radiation_type MoK\a
_diffrn_radiation_wavelength 0.71073
_diffrn_reflns_av_R_equivalents 0.08
_diffrn_reflns_Laue_measured_fraction_full 0.997
_diffrn_reflns_Laue_measured_fraction_max 0.998
_diffrn_reflns_limit_h_max 21
_diffrn_reflns_limit_h_min -20
_diffrn_reflns_limit_k_max 17
_diffrn_reflns_limit_k_min -16
_diffrn_reflns_limit_l_max 21
_diffrn_reflns_limit_l_min -21
_diffrn_reflns_number 84029
_diffrn_reflns_point_group_measured_fraction_full 0.997
_diffrn_reflns_point_group_measured_fraction_max 0.998
_diffrn_reflns_reduction_process
;
        Scaled and merged with Sortav
        R.H. Blessing, (1987) Cryst. Rev. 1, 3-58
        R.H. Blessing, (1989) J. Appl. Cryst. 22, 396-397
;
_diffrn_reflns_theta_full 25.242
_diffrn_reflns_theta_max 26.365
_diffrn_reflns_theta_min 2.973
_diffrn_source 'Enraf Nonius FR590'
_exptl_absorpt_coefficient_mu 4.069
_exptl_absorpt_correction_T_max 0.609
_exptl_absorpt_correction_T_min 0.365
_exptl_absorpt_correction_type gaussian
_exptl_absorpt_process_details
;
        P. Coppens, L. Leiserowitz, D Rabinovich, Acta Cryst.
        (1965), 18, 1035-1038
;
_exptl_crystal_colour colourless
_exptl_crystal_density_diffrn 1.678
_exptl_crystal_density_method 'not measured'
_exptl_crystal_description prism
_exptl_crystal_F_000 1832
_exptl_crystal_size_max 0.291
_exptl_crystal_size_mid 0.213
_exptl_crystal_size_min 0.171
_refine_diff_density_max 1.185
_refine_diff_density_min -1.362
_refine_diff_density_rms 0.098
_refine_ls_extinction_method none
_refine_ls_goodness_of_fit_ref 1.116
_refine_ls_hydrogen_treatment constr
_refine_ls_matrix_type full
_refine_ls_number_constraints 0
_refine_ls_number_parameters 533
_refine_ls_number_reflns 7515
_refine_ls_number_restraints 540
_refine_ls_restrained_S_all 1.092
_refine_ls_R_factor_all 0.0517
_refine_ls_R_factor_gt 0.0398
_refine_ls_shift/su_max 0
_refine_ls_shift/su_mean 0
_refine_ls_structure_factor_coef Fsqd
_refine_ls_weighting_details
;
 w=1/[\s^2^(Fo^2^)+(0.0366P)^2^+5.5965P]
 where P=(Fo^2^+2Fc^2^)/3
;
_refine_ls_weighting_scheme calc
_refine_ls_wR_factor_gt 0.0998
_refine_ls_wR_factor_ref 0.105
_reflns_number_gt 6040
_reflns_number_total 7515
_reflns_threshold_expression 'I > 2\s(I)'
_cod_data_source_file Pt_quinoline_RT.cif
_cod_data_source_block shelx
_cod_original_sg_symbol_H-M 'P 21/c'
_cod_database_code 4346537
_shelx_estimated_absorpt_t_min 0.384
_shelx_estimated_absorpt_t_max 0.543

loop_
_symmetry_equiv_pos_as_xyz
'x, y, z'
'-x, y+1/2, -z+1/2'
'-x, -y, -z'
'x, -y-1/2, z-1/2'

loop_
_atom_site_label
_atom_site_type_symbol
_atom_site_fract_x
_atom_site_fract_y
_atom_site_fract_z
_atom_site_U_iso_or_equiv
_atom_site_adp_type
_atom_site_occupancy
_atom_site_calc_flag
_atom_site_disorder_assembly
_atom_site_disorder_group
F3 F 0.2319(14) 0.6659(9) 0.1484(10) 0.144(6) Uani 0.5 d A 1
F2 F 0.3544(9) 0.5889(17) 0.1866(13) 0.140(6) Uani 0.5 d A 1
F4 F 0.1807(11) 0.5493(13) 0.2036(16) 0.147(6) Uani 0.5 d A 1
F5 F 0.2940(16) 0.4692(11) 0.2363(12) 0.162(6) Uani 0.5 d A 1
Pt1 Pt 0.21837(2) 0.18392(2) 0.14549(2) 0.04987(9) Uani 1 d B 1
P1 P 0.22504(9) 0.17035(10) 0.27994(9) 0.0501(3) Uani 1 d B 1
Cl1 Cl 0.20237(10) 0.19483(14) 0.00372(10) 0.0761(5) Uani 1 d B 1
P2 P 0.35324(8) 0.13824(10) 0.17208(9) 0.0489(3) Uani 1 d B 1
C5 C 0.0224(4) 0.1969(4) 0.0800(4) 0.0600(14) Uani 1 d B 1
C221 C 0.3608(3) 0.0281(4) 0.1146(4) 0.0576(14) Uani 1 d B 1
C213 C 0.5447(4) 0.2763(6) 0.1280(5) 0.0803(19) Uani 1 d B 1
H213 H 0.5992 0.2604 0.1318 0.096 Uiso 1 calc B 1
C212 C 0.4954(4) 0.2065(5) 0.1461(5) 0.0714(17) Uani 1 d B 1
H212 H 0.5163 0.1438 0.1613 0.086 Uiso 1 calc B 1
C216 C 0.3845(4) 0.3231(4) 0.1201(4) 0.0683(16) Uani 1 d B 1
H216 H 0.3307 0.3396 0.1184 0.082 Uiso 1 calc B 1
C211 C 0.4139(3) 0.2300(4) 0.1418(3) 0.0524(12) Uani 1 d B 1
C111 C 0.2366(3) 0.0447(4) 0.3167(4) 0.0567(13) Uani 1 d B 1
C232 C 0.4185(4) 0.1099(5) 0.2806(4) 0.0636(15) Uani 1 d B 1
H23A H 0.387 0.0664 0.3036 0.076 Uiso 1 calc B 1
H23B H 0.4681 0.0749 0.2803 0.076 Uiso 1 calc B 1
C4 C -0.0556(4) 0.2455(5) 0.0451(4) 0.0684(16) Uani 1 d B 1
C226 C 0.3635(4) -0.0627(5) 0.1520(4) 0.0710(16) Uani 1 d B 1
H226 H 0.363 -0.0672 0.2065 0.085 Uiso 1 calc B 1
C223 C 0.3688(5) -0.0515(7) -0.0076(5) 0.103(3) Uani 1 d B 1
H223 H 0.3712 -0.0475 -0.0614 0.124 Uiso 1 calc B 1
C112 C 0.2257(3) -0.0312(4) 0.2603(4) 0.0630(15) Uani 1 d B 1
H112 H 0.2142 -0.0174 0.2037 0.076 Uiso 1 calc B 1
C224 C 0.3701(5) -0.1403(7) 0.0286(6) 0.101(3) Uani 1 d B 1
H224 H 0.373 -0.1968 -0.0007 0.121 Uiso 1 calc B 1
C233 C 0.4473(4) 0.1976(5) 0.3392(4) 0.0764(19) Uani 1 d B 1
H23C H 0.4914 0.2305 0.3254 0.092 Uiso 1 calc B 1
H23D H 0.4728 0.173 0.3963 0.092 Uiso 1 calc B 1
C214 C 0.5149(4) 0.3682(5) 0.1045(4) 0.0781(19) Uani 1 d B 1
H214 H 0.5485 0.4141 0.0911 0.094 Uiso 1 calc B 1
C215 C 0.4342(4) 0.3933(5) 0.1008(4) 0.0776(18) Uani 1 d B 1
H215 H 0.4136 0.4562 0.0855 0.093 Uiso 1 calc B 1
C7 C -0.0524(5) 0.0463(6) 0.0616(5) 0.087(2) Uani 1 d B 1
H7 H -0.0531 -0.0213 0.0668 0.104 Uiso 1 calc B 1
C131 C 0.3069(4) 0.2432(5) 0.3575(4) 0.0689(16) Uani 1 d B 1
H13A H 0.28 0.3015 0.3684 0.083 Uiso 1 calc B 1
H13B H 0.3267 0.2062 0.4096 0.083 Uiso 1 calc B 1
C116 C 0.2530(4) 0.0235(5) 0.4016(4) 0.0745(17) Uani 1 d B 1
H116 H 0.2601 0.0734 0.4406 0.089 Uiso 1 calc B 1
C2 C 0.0197(5) 0.3983(5) 0.0686(5) 0.085(2) Uani 1 d B 1
H2 H 0.0222 0.466 0.0678 0.102 Uiso 1 calc B 1
C3 C -0.0568(5) 0.3491(6) 0.0398(5) 0.091(2) Uani 1 d B 1
H3 H -0.1074 0.3829 0.0177 0.11 Uiso 1 calc B 1
C225 C 0.3672(4) -0.1469(5) 0.1077(6) 0.086(2) Uani 1 d B 1
H225 H 0.3677 -0.2078 0.1321 0.104 Uiso 1 calc B 1
C6 C 0.0233(4) 0.0925(5) 0.0888(4) 0.0686(16) Uani 1 d B 1
H6 H 0.0736 0.0581 0.1122 0.082 Uiso 1 calc B 1
C114 C 0.2465(5) -0.1472(6) 0.3683(6) 0.091(2) Uani 1 d B 1
H114 H 0.2486 -0.212 0.3853 0.109 Uiso 1 calc B 1
C1 C 0.0931(4) 0.3412(4) 0.0990(4) 0.0682(16) Uani 1 d B 1
H1 H 0.1444 0.374 0.1162 0.082 Uiso 1 calc B 1
C113 C 0.2316(4) -0.1262(5) 0.2862(5) 0.0751(18) Uani 1 d B 1
H113 H 0.2254 -0.1763 0.2475 0.09 Uiso 1 calc B 1
C115 C 0.2584(4) -0.0739(7) 0.4266(5) 0.091(2) Uani 1 d B 1
H115 H 0.2702 -0.0893 0.483 0.109 Uiso 1 calc B 1
C132 C 0.3817(5) 0.2745(6) 0.3394(6) 0.103(3) Uani 1 d B 1
H13C H 0.4104 0.324 0.3804 0.124 Uiso 1 calc B 1
H13D H 0.3621 0.3058 0.2845 0.124 Uiso 1 calc B 1
C222 C 0.3639(4) 0.0344(5) 0.0357(4) 0.0766(18) Uani 1 d B 1
H222 H 0.3628 0.095 0.0107 0.092 Uiso 1 calc B 1
C9 C -0.1313(5) 0.1915(7) 0.0170(6) 0.102(3) Uani 1 d B 1
H9 H -0.1825 0.2235 -0.008 0.123 Uiso 1 calc B 1
C8 C -0.1300(5) 0.0955(7) 0.0260(6) 0.105(3) Uani 1 d B 1
H8 H -0.1804 0.0605 0.0089 0.126 Uiso 1 calc B 1
N1 N 0.0957(3) 0.2453(4) 0.1054(3) 0.0617(12) Uani 1 d B 1
P3 P 0.26936(13) 0.56854(13) 0.20019(14) 0.0804(5) Uani 1 d A 1
F1 F 0.2477(5) 0.5064(5) 0.1172(4) 0.158(2) Uani 1 d A 1
F6 F 0.2920(5) 0.6299(5) 0.2813(4) 0.163(3) Uani 1 d A 1
C124 C -0.0098(17) 0.297(2) 0.3060(19) 0.095(7) Uani 0.5 d B 1
H124 H -0.0579 0.3256 0.3101 0.114 Uiso 0.5 calc B 1
C125 C -0.0035(19) 0.2002(19) 0.3128(19) 0.092(6) Uani 0.5 d B 1
H125 H -0.0441 0.1623 0.3234 0.11 Uiso 0.5 calc B 1
C123 C 0.0478(15) 0.356(2) 0.2939(19) 0.095(7) Uani 0.5 d B 1
H123 H 0.0383 0.4232 0.2903 0.114 Uiso 0.5 calc B 1
C121 C 0.123(3) 0.225(2) 0.290(3) 0.060(6) Uani 0.5 d B 1
C122 C 0.1201(18) 0.320(3) 0.287(2) 0.071(6) Uani 0.5 d B 1
H122 H 0.1622 0.3593 0.2798 0.085 Uiso 0.5 calc B 1
C126 C 0.068(2) 0.1596(17) 0.303(2) 0.069(6) Uani 0.5 d B 1
H126 H 0.0767 0.0926 0.3047 0.083 Uiso 0.5 calc B 1
F4A F 0.2353(17) 0.4905(19) 0.2482(11) 0.174(7) Uani 0.5 d C 2
F5A F 0.3596(10) 0.5249(16) 0.2517(13) 0.171(6) Uani 0.5 d D 2
F3A F 0.1810(11) 0.605(2) 0.1585(12) 0.175(7) Uani 0.5 d E 2
F2A F 0.306(2) 0.6457(16) 0.1619(14) 0.188(8) Uani 0.5 d F 2
C12 C 0.130(2) 0.198(2) 0.293(2) 0.050(5) Uani 0.5 d G 2
C13 C 0.0986(17) 0.298(3) 0.290(2) 0.065(6) Uani 0.5 d G 2
H13 H 0.1346 0.3474 0.2873 0.078 Uiso 0.5 calc G 2
C14 C 0.0191(15) 0.326(2) 0.2916(19) 0.080(6) Uani 0.5 d G 2
H14 H 0.0013 0.3906 0.286 0.096 Uiso 0.5 calc G 2
C16 C -0.0064(16) 0.1519(16) 0.3027(18) 0.092(6) Uani 0.5 d G 2
H16 H -0.0433 0.1034 0.3063 0.11 Uiso 0.5 calc G 2
C15 C -0.0303(17) 0.250(2) 0.302(2) 0.099(7) Uani 0.5 d G 2
H15 H -0.0811 0.2644 0.3088 0.119 Uiso 0.5 calc G 2
C17 C 0.072(2) 0.1247(17) 0.298(2) 0.073(5) Uani 0.5 d G 2
H17 H 0.0856 0.059 0.2981 0.088 Uiso 0.5 calc G 2

loop_
_atom_site_aniso_label
_atom_site_aniso_U_11
_atom_site_aniso_U_22
_atom_site_aniso_U_33
_atom_site_aniso_U_23
_atom_site_aniso_U_13
_atom_site_aniso_U_12
F3 0.146(13) 0.079(7) 0.169(13) 0.054(7) 0.009(12) -0.001(8)
F2 0.079(8) 0.187(17) 0.170(14) -0.023(12) 0.066(9) -0.019(8)
F4 0.115(11) 0.138(12) 0.224(19) 0.016(11) 0.106(13) 0.016(9)
F5 0.190(16) 0.092(8) 0.211(16) 0.059(9) 0.080(14) 0.068(10)
Pt1 0.03831(13) 0.06726(15) 0.04309(14) 0.00141(9) 0.01333(9) -0.00058(9)
P1 0.0430(7) 0.0649(8) 0.0429(7) -0.0019(6) 0.0159(6) 0.0007(6)
Cl1 0.0573(9) 0.1268(14) 0.0431(8) 0.0087(8) 0.0164(7) 0.0050(8)
P2 0.0396(7) 0.0574(8) 0.0495(8) 0.0011(6) 0.0157(6) 0.0016(6)
C5 0.051(3) 0.076(4) 0.053(3) 0.001(3) 0.019(3) 0.000(3)
C221 0.045(3) 0.058(3) 0.069(4) -0.008(3) 0.019(3) 0.002(2)
C213 0.058(4) 0.097(5) 0.099(5) -0.012(4) 0.044(4) -0.012(4)
C212 0.057(4) 0.071(4) 0.097(5) -0.006(3) 0.040(4) -0.004(3)
C216 0.058(4) 0.071(4) 0.081(5) -0.001(3) 0.031(3) -0.001(3)
C211 0.046(3) 0.057(3) 0.059(3) -0.006(3) 0.025(3) -0.001(2)
C111 0.043(3) 0.072(4) 0.057(3) 0.008(3) 0.020(3) 0.000(3)
C232 0.046(3) 0.086(4) 0.054(3) 0.007(3) 0.012(3) 0.009(3)
C4 0.042(3) 0.088(4) 0.072(4) 0.001(3) 0.016(3) 0.006(3)
C226 0.057(3) 0.071(4) 0.090(5) 0.001(3) 0.033(3) 0.014(3)
C223 0.102(6) 0.122(7) 0.082(5) -0.039(5) 0.027(4) 0.005(5)
C112 0.050(3) 0.066(4) 0.075(4) 0.006(3) 0.025(3) 0.000(3)
C224 0.090(6) 0.080(5) 0.129(8) -0.042(5) 0.036(5) 0.005(4)
C233 0.052(4) 0.111(5) 0.058(4) -0.015(3) 0.010(3) -0.012(3)
C214 0.075(4) 0.084(5) 0.086(5) -0.015(4) 0.041(4) -0.032(4)
C215 0.080(5) 0.069(4) 0.084(5) 0.003(3) 0.029(4) -0.014(3)
C7 0.074(5) 0.086(5) 0.102(6) -0.010(4) 0.034(4) -0.016(4)
C131 0.068(4) 0.080(4) 0.060(4) -0.018(3) 0.024(3) -0.013(3)
C116 0.062(4) 0.097(5) 0.066(4) 0.014(3) 0.025(3) 0.002(3)
C2 0.080(5) 0.073(4) 0.095(5) 0.016(4) 0.022(4) 0.016(4)
C3 0.075(5) 0.100(5) 0.092(5) 0.013(4) 0.021(4) 0.030(4)
C225 0.062(4) 0.062(4) 0.136(7) -0.009(4) 0.037(4) 0.006(3)
C6 0.068(4) 0.068(4) 0.070(4) -0.004(3) 0.025(3) -0.009(3)
C114 0.062(4) 0.084(5) 0.126(7) 0.032(5) 0.034(5) 0.008(4)
C1 0.061(4) 0.061(4) 0.081(4) 0.014(3) 0.023(3) 0.002(3)
C113 0.057(4) 0.067(4) 0.105(6) 0.008(4) 0.033(4) 0.004(3)
C115 0.071(4) 0.120(6) 0.085(5) 0.045(5) 0.033(4) 0.008(4)
C132 0.091(6) 0.109(6) 0.110(6) -0.052(5) 0.038(5) -0.032(5)
C222 0.088(5) 0.067(4) 0.075(4) -0.011(3) 0.029(4) 0.001(3)
C9 0.070(5) 0.112(7) 0.121(7) -0.019(5) 0.030(5) -0.013(4)
C8 0.064(5) 0.120(7) 0.128(7) -0.016(6) 0.031(5) -0.016(5)
N1 0.048(3) 0.071(3) 0.064(3) 0.002(2) 0.017(2) 0.000(2)
P3 0.0790(12) 0.0626(10) 0.0972(14) -0.0020(9) 0.0284(11) -0.0023(9)
F1 0.178(6) 0.153(5) 0.157(5) -0.072(4) 0.075(5) -0.053(4)
F6 0.207(7) 0.138(5) 0.126(5) -0.045(4) 0.036(5) -0.009(5)
C124 0.062(13) 0.115(17) 0.108(12) 0.004(14) 0.030(10) 0.015(12)
C125 0.066(10) 0.107(17) 0.114(11) -0.006(13) 0.045(9) 0.013(12)
C123 0.077(15) 0.119(17) 0.080(10) 0.005(12) 0.018(12) 0.027(12)
C121 0.053(10) 0.067(15) 0.059(9) -0.001(11) 0.019(7) 0.024(11)
C122 0.066(13) 0.091(15) 0.059(8) 0.009(9) 0.027(10) 0.025(10)
C126 0.054(8) 0.077(13) 0.079(9) -0.012(10) 0.027(7) 0.018(10)
F4A 0.195(17) 0.175(16) 0.156(12) 0.036(11) 0.070(13) -0.073(13)
F5A 0.095(9) 0.172(14) 0.194(15) -0.005(12) -0.014(10) 0.026(9)
F3A 0.096(10) 0.23(2) 0.170(14) 0.017(13) 0.015(10) 0.077(12)
F2A 0.22(2) 0.148(15) 0.207(16) 0.039(12) 0.082(18) -0.077(14)
C12 0.049(8) 0.060(12) 0.039(6) 0.013(8) 0.015(5) 0.037(9)
C13 0.057(11) 0.080(14) 0.062(9) -0.001(8) 0.024(8) 0.007(9)
C14 0.060(13) 0.098(15) 0.090(10) 0.013(10) 0.038(10) 0.008(10)
C16 0.056(8) 0.104(14) 0.121(12) 0.011(13) 0.039(8) 0.014(11)
C15 0.060(12) 0.109(18) 0.127(13) 0.018(14) 0.032(10) 0.019(11)
C17 0.055(8) 0.083(13) 0.098(11) 0.014(11) 0.047(7) 0.015(11)

loop_
_atom_type_symbol
_atom_type_description
_atom_type_scat_dispersion_real
_atom_type_scat_dispersion_imag
_atom_type_scat_source
C C 0.0033 0.0016 'International Tables Vol C Tables 4.2.6.8 and 6.1.1.4'
H H 0 0 'International Tables Vol C Tables 4.2.6.8 and 6.1.1.4'
N N 0.0061 0.0033 'International Tables Vol C Tables 4.2.6.8 and 6.1.1.4'
O O 0.0106 0.006 'International Tables Vol C Tables 4.2.6.8 and 6.1.1.4'
F F 0.0171 0.0103 'International Tables Vol C Tables 4.2.6.8 and 6.1.1.4'
P P 0.1023 0.0942 'International Tables Vol C Tables 4.2.6.8 and 6.1.1.4'
Cl Cl 0.1484 0.1585 'International Tables Vol C Tables 4.2.6.8 and 6.1.1.4'
Pt Pt -1.7033 8.3905 'International Tables Vol C Tables 4.2.6.8 and 6.1.1.4'

loop_
_exptl_crystal_face_index_h
_exptl_crystal_face_index_k
_exptl_crystal_face_index_l
_exptl_crystal_face_perp_dist
0 1 3 0.104
0 -1 -3 0.108
1 0 0 0.115
-1 0 0 0.176
1 19 5 0.068
-1 -13 -3 0.103
-3 1 4 0.106
-2 -1 -4 0.153

loop_
_geom_angle_atom_site_label_1
_geom_angle_atom_site_label_2
_geom_angle_atom_site_label_3
_geom_angle
N1 Pt1 P1 92.75(14)
N1 Pt1 P2 169.60(14)
P1 Pt1 P2 95.32(5)
N1 Pt1 Cl1 84.40(14)
P1 Pt1 Cl1 176.29(5)
P2 Pt1 Cl1 87.79(5)
C111 P1 C131 107.9(3)
C111 P1 C121 108.9(11)
C131 P1 C121 101.2(11)
C111 P1 Pt1 112.74(19)
C131 P1 Pt1 115.8(2)
C121 P1 Pt1 109.5(12)
C211 P2 C232 103.5(3)
C211 P2 C221 105.5(3)
C232 P2 C221 103.4(3)
C211 P2 Pt1 112.84(18)
C232 P2 Pt1 117.97(19)
C221 P2 Pt1 112.39(18)
N1 C5 C4 121.7(6)
N1 C5 C6 119.1(5)
C4 C5 C6 119.2(6)
C222 C221 C226 119.9(6)
C222 C221 P2 120.6(5)
C226 C221 P2 119.5(5)
C214 C213 C212 121.1(6)
C214 C213 H213 119.4
C212 C213 H213 119.4
C213 C212 C211 119.8(6)
C213 C212 H212 120.1
C211 C212 H212 120.1
C211 C216 C215 120.8(6)
C211 C216 H216 119.6
C215 C216 H216 119.6
C216 C211 C212 119.2(5)
C216 C211 P2 122.2(4)
C212 C211 P2 118.5(4)
C112 C111 C116 119.1(6)
C112 C111 P1 120.3(4)
C116 C111 P1 120.6(5)
C233 C232 P2 115.5(5)
C233 C232 H23A 108.4
P2 C232 H23A 108.4
C233 C232 H23B 108.4
P2 C232 H23B 108.4
H23A C232 H23B 107.5
C5 C4 C9 119.9(7)
C5 C4 C3 119.3(6)
C9 C4 C3 120.8(7)
C225 C226 C221 119.7(7)
C225 C226 H226 120.1
C221 C226 H226 120.1
C224 C223 C222 120.5(8)
C224 C223 H223 119.8
C222 C223 H223 119.8
C113 C112 C111 121.3(6)
C113 C112 H112 119.4
C111 C112 H112 119.4
C223 C224 C225 120.2(7)
C223 C224 H224 119.9
C225 C224 H224 119.9
C232 C233 C132 118.6(5)
C232 C233 H23C 107.7
C132 C233 H23C 107.7
C232 C233 H23D 107.7
C132 C233 H23D 107.7
H23C C233 H23D 107.1
C213 C214 C215 119.9(6)
C213 C214 H214 120.1
C215 C214 H214 120.1
C214 C215 C216 119.1(7)
C214 C215 H215 120.4
C216 C215 H215 120.4
C6 C7 C8 123.3(8)
C6 C7 H7 118.3
C8 C7 H7 118.3
C132 C131 P1 119.8(5)
C132 C131 H13A 107.4
P1 C131 H13A 107.4
C132 C131 H13B 107.4
P1 C131 H13B 107.4
H13A C131 H13B 106.9
C115 C116 C111 118.7(7)
C115 C116 H116 120.6
C111 C116 H116 120.6
C3 C2 C1 117.0(7)
C3 C2 H2 121.5
C1 C2 H2 121.5
C2 C3 C4 118.2(6)
C2 C3 H3 120.9
C4 C3 H3 120.9
C224 C225 C226 120.2(8)
C224 C225 H225 119.9
C226 C225 H225 119.9
C7 C6 C5 117.1(7)
C7 C6 H6 121.5
C5 C6 H6 121.5
C113 C114 C115 120.7(7)
C113 C114 H114 119.7
C115 C114 H114 119.7
N1 C1 C2 125.9(6)
N1 C1 H1 117.1
C2 C1 H1 117.1
C114 C113 C112 119.9(7)
C114 C113 H113 120.1
C112 C113 H113 120.1
C114 C115 C116 120.3(7)
C114 C115 H115 119.9
C116 C115 H115 119.9
C131 C132 C233 118.7(7)
C131 C132 H13C 107.6
C233 C132 H13C 107.6
C131 C132 H13D 107.6
C233 C132 H13D 107.6
H13C C132 H13D 107.1
C221 C222 C223 119.5(7)
C221 C222 H222 120.3
C223 C222 H222 120.3
C8 C9 C4 120.5(8)
C8 C9 H9 119.7
C4 C9 H9 119.7
C9 C8 C7 119.9(8)
C9 C8 H8 120
C7 C8 H8 120
C1 N1 C5 117.8(5)
C1 N1 Pt1 115.1(4)
C5 N1 Pt1 126.9(4)
F5 P3 F6 100.7(8)
F5 P3 F4 87.8(10)
F6 P3 F4 89.8(8)
F5 P3 F2 94.9(11)
F6 P3 F2 94.8(7)
F4 P3 F2 174.1(12)
F5 P3 F1 79.4(8)
F6 P3 F1 179.0(4)
F4 P3 F1 91.2(8)
F2 P3 F1 84.2(6)
F5 P3 F3 170.5(11)
F6 P3 F3 87.7(7)
F4 P3 F3 87.8(10)
F2 P3 F3 88.7(10)
F1 P3 F3 92.2(7)
C125 C124 C123 125(3)
C125 C124 H124 117.4
C123 C124 H124 117.4
C124 C125 C126 116(3)
C124 C125 H125 122.1
C126 C125 H125 122.1
C124 C123 C122 122(3)
C124 C123 H123 119.2
C122 C123 H123 119.2
C122 C121 C126 130(3)
C122 C121 P1 114(3)
C126 C121 P1 116.4(17)
C121 C122 C123 112(3)
C121 C122 H122 124
C123 C122 H122 124
C125 C126 C121 115(2)
C125 C126 H126 122.3
C121 C126 H126 122.3
C17 C12 C13 114(3)
C14 C13 C12 127(3)
C14 C13 H13 116.7
C12 C13 H13 116.7
C15 C14 C13 115(2)
C15 C14 H14 122.6
C13 C14 H14 122.6
C15 C16 C17 122(2)
C15 C16 H16 119
C17 C16 H16 119
C16 C15 C14 122(3)
C16 C15 H15 118.9
C14 C15 H15 118.9
C12 C17 C16 120(2)
C12 C17 H17 120
C16 C17 H17 120

loop_
_geom_bond_atom_site_label_1
_geom_bond_atom_site_label_2
_geom_bond_distance
F3 P3 1.599(11)
F2 P3 1.565(12)
F4 P3 1.547(13)
F5 P3 1.490(12)
Pt1 N1 2.118(5)
Pt1 P1 2.2518(14)
Pt1 P2 2.2562(13)
Pt1 Cl1 2.3284(15)
P1 C111 1.818(6)
P1 C131 1.831(6)
P1 C121 1.95(4)
P2 C211 1.811(5)
P2 C232 1.820(6)
P2 C221 1.825(6)
C5 N1 1.338(7)
C5 C4 1.409(8)
C5 C6 1.438(8)
C221 C222 1.362(9)
C221 C226 1.391(8)
C213 C214 1.363(10)
C213 C212 1.374(9)
C213 H213 0.93
C212 C211 1.395(8)
C212 H212 0.93
C216 C211 1.372(8)
C216 C215 1.393(8)
C216 H216 0.93
C111 C112 1.381(8)
C111 C116 1.396(8)
C232 C233 1.526(8)
C232 H23A 0.97
C232 H23B 0.97
C4 C9 1.411(10)
C4 C3 1.421(10)
C226 C225 1.390(9)
C226 H226 0.93
C223 C224 1.360(12)
C223 C222 1.405(10)
C223 H223 0.93
C112 C113 1.365(8)
C112 H112 0.93
C224 C225 1.365(12)
C224 H224 0.93
C233 C132 1.532(10)
C233 H23C 0.97
C233 H23D 0.97
C214 C215 1.391(9)
C214 H214 0.93
C215 H215 0.93
C7 C6 1.357(9)
C7 C8 1.410(11)
C7 H7 0.93
C131 C132 1.471(9)
C131 H13A 0.97
C131 H13B 0.97
C116 C115 1.393(10)
C116 H116 0.93
C2 C3 1.387(10)
C2 C1 1.403(9)
C2 H2 0.93
C3 H3 0.93
C225 H225 0.93
C6 H6 0.93
C114 C113 1.356(11)
C114 C115 1.374(11)
C114 H114 0.93
C1 N1 1.318(7)
C1 H1 0.93
C113 H113 0.93
C115 H115 0.93
C132 H13C 0.97
C132 H13D 0.97
C222 H222 0.93
C9 C8 1.324(11)
C9 H9 0.93
C8 H8 0.93
P3 F6 1.540(6)
P3 F1 1.574(6)
C124 C125 1.33(3)
C124 C123 1.34(3)
C124 H124 0.93
C125 C126 1.39(4)
C125 H125 0.93
C123 C122 1.37(4)
C123 H123 0.93
C121 C122 1.31(4)
C121 C126 1.37(5)
C122 H122 0.93
C126 H126 0.93
C12 C17 1.43(5)
C12 C13 1.46(4)
C13 C14 1.41(4)
C13 H13 0.93
C14 C15 1.39(3)
C14 H14 0.93
C16 C15 1.40(3)
C16 C17 1.40(4)
C16 H16 0.93
C15 H15 0.93
C17 H17 0.93

loop_
_geom_torsion_atom_site_label_1
_geom_torsion_atom_site_label_2
_geom_torsion_atom_site_label_3
_geom_torsion_atom_site_label_4
_geom_torsion
C211 P2 C221 C222 -34.5(6)
C232 P2 C221 C222 -142.9(5)
Pt1 P2 C221 C222 88.8(5)
C211 P2 C221 C226 145.3(5)
C232 P2 C221 C226 36.9(5)
Pt1 P2 C221 C226 -91.4(5)
C214 C213 C212 C211 -0.9(11)
C215 C216 C211 C212 1.5(10)
C215 C216 C211 P2 177.1(5)
C213 C212 C211 C216 -0.6(10)
C213 C212 C211 P2 -176.4(5)
C232 P2 C211 C216 -117.2(5)
C221 P2 C211 C216 134.5(5)
Pt1 P2 C211 C216 11.4(6)
C232 P2 C211 C212 58.4(5)
C221 P2 C211 C212 -49.9(5)
Pt1 P2 C211 C212 -172.9(4)
C131 P1 C111 C112 -140.4(5)
C121 P1 C111 C112 110.5(13)
Pt1 P1 C111 C112 -11.3(5)
C131 P1 C111 C116 42.3(5)
C121 P1 C111 C116 -66.8(13)
Pt1 P1 C111 C116 171.5(4)
C211 P2 C232 C233 51.7(5)
C221 P2 C232 C233 161.5(4)
Pt1 P2 C232 C233 -73.7(5)
N1 C5 C4 C9 178.3(7)
C6 C5 C4 C9 -1.9(10)
N1 C5 C4 C3 -2.6(10)
C6 C5 C4 C3 177.1(6)
C222 C221 C226 C225 -1.7(9)
P2 C221 C226 C225 178.5(5)
C116 C111 C112 C113 -0.7(8)
P1 C111 C112 C113 -178.0(5)
C222 C223 C224 C225 -0.4(13)
P2 C232 C233 C132 48.0(8)
C212 C213 C214 C215 1.6(11)
C213 C214 C215 C216 -0.8(11)
C211 C216 C215 C214 -0.7(10)
C111 P1 C131 C132 104.0(7)
C121 P1 C131 C132 -141.8(13)
Pt1 P1 C131 C132 -23.5(7)
C112 C111 C116 C115 0.5(9)
P1 C111 C116 C115 177.8(5)
C1 C2 C3 C4 1.6(11)
C5 C4 C3 C2 0.8(10)
C9 C4 C3 C2 179.8(8)
C223 C224 C225 C226 -0.5(12)
C221 C226 C225 C224 1.6(10)
C8 C7 C6 C5 -0.1(11)
N1 C5 C6 C7 -179.5(6)
C4 C5 C6 C7 0.7(9)
C3 C2 C1 N1 -2.5(11)
C115 C114 C113 C112 -2.1(10)
C111 C112 C113 C114 1.5(9)
C113 C114 C115 C116 1.9(11)
C111 C116 C115 C114 -1.1(10)
P1 C131 C132 C233 -70.8(9)
C232 C233 C132 C131 56.7(10)
C226 C221 C222 C223 0.9(10)
P2 C221 C222 C223 -179.4(6)
C224 C223 C222 C221 0.2(12)
C5 C4 C9 C8 2.5(13)
C3 C4 C9 C8 -176.5(8)
C4 C9 C8 C7 -1.9(14)
C6 C7 C8 C9 0.7(14)
C2 C1 N1 C5 0.8(10)
C2 C1 N1 Pt1 175.6(6)
C4 C5 N1 C1 1.9(9)
C6 C5 N1 C1 -177.9(6)
C4 C5 N1 Pt1 -172.2(4)
C6 C5 N1 Pt1 8.0(8)
C123 C124 C125 C126 -3(5)
C125 C124 C123 C122 0(5)
C126 C121 C122 C123 -2(6)
P1 C121 C122 C123 180(2)
C124 C123 C122 C121 2(4)
C124 C125 C126 C121 2(4)
C122 C121 C126 C125 0(6)
P1 C121 C126 C125 178(2)
C17 C12 C13 C14 0(5)
C12 C13 C14 C15 4(5)
C17 C16 C15 C14 4(4)
C13 C14 C15 C16 -6(4)
C13 C12 C17 C16 -2(4)
C15 C16 C17 C12 1(4)
